data_2009245
loop_
_publ_author_name
'Ghosh, Sutapa'
'Zheng, Yaguo'
'Uckun, Fatih M.'

_publ_section_title
;
 Five analogs of the active metabolite of leflunomide
;
_journal_issue 12
_journal_name_full 'Acta Crystallographica Section C'
_journal_page_first 2117
_journal_page_last 2122
_journal_paper_doi 10.1107/S0108270199011142
_journal_volume 55
_journal_year 1999
_chemical_formula_moiety 'C11 H9 F N2 O2'
_chemical_formula_sum 'C11 H9 F N2 O2'
_chemical_formula_weight 220.20
_chemical_name_systematic
;
 \a-cyano-\b-hydroxy-N-(2-flurophenyl)but-2-enamide
;
_space_group_IT_number 14
_symmetry_cell_setting monoclinic
_symmetry_space_group_name_Hall '-P 2ybc'
_symmetry_space_group_name_H-M 'P 1 21/c 1'
_cell_angle_alpha 90.00
_cell_angle_beta 101.023(2)
_cell_angle_gamma 90.00
_cell_formula_units_Z 4
_cell_length_a 8.9641(8)
_cell_length_b 14.1215(12)
_cell_length_c 8.3270(7)
_cell_measurement_reflns_used 2755
_cell_measurement_temperature 298(2)
_cell_measurement_theta_max 25.04
_cell_measurement_theta_min 2.31
_cell_volume 1034.64(15)
_computing_cell_refinement 'SAINT (Siemens, 1996b)'
_computing_data_collection 'SMART (Siemens, 1996a)'
_computing_data_reduction SAINT
_computing_molecular_graphics SHELXTL-Plus
_computing_publication_material SHELXTL-Plus
_computing_structure_refinement SHELXTL-Plus
_computing_structure_solution 'SHELXTL-Plus (Sheldrick, 1996b)'
_diffrn_ambient_temperature 298(2)
_diffrn_measurement_device_type 'Siemens SMART  CCD area detector'
_diffrn_measurement_method '\w scans'
_diffrn_radiation_type MoK\a
_diffrn_radiation_wavelength 0.71073
_diffrn_reflns_av_R_equivalents 0.0290
_diffrn_reflns_av_sigmaI/netI 0.0392
_diffrn_reflns_limit_h_max 10
_diffrn_reflns_limit_h_min -10
_diffrn_reflns_limit_k_max 16
_diffrn_reflns_limit_k_min 0
_diffrn_reflns_limit_l_max 9
_diffrn_reflns_limit_l_min 0
_diffrn_reflns_number 5017
_diffrn_reflns_theta_max 25.04
_diffrn_reflns_theta_min 2.31
_exptl_absorpt_coefficient_mu 0.111
_exptl_absorpt_correction_T_max 0.9835
_exptl_absorpt_correction_T_min 0.9465
_exptl_absorpt_correction_type empirical
_exptl_absorpt_process_details '(SADABS; Sheldrick, 1996a)'
_exptl_crystal_colour colorless
_exptl_crystal_density_diffrn 1.414
_exptl_crystal_density_method 'not measured'
_exptl_crystal_description plate
_exptl_crystal_F_000 456
_exptl_crystal_size_max 0.50
_exptl_crystal_size_mid 0.35
_exptl_crystal_size_min 0.15
_refine_diff_density_max 0.362
_refine_diff_density_min -0.266
_refine_ls_extinction_coef 0.011(3)
_refine_ls_extinction_method 'SHELXTL-Plus (Sheldrick, 1996b)'
_refine_ls_goodness_of_fit_ref 1.202
_refine_ls_hydrogen_treatment mixed
_refine_ls_matrix_type full
_refine_ls_number_parameters 148
_refine_ls_number_reflns 1788
_refine_ls_number_restraints 0
_refine_ls_restrained_S_all 1.202
_refine_ls_R_factor_all 0.0792
_refine_ls_R_factor_gt 0.0555
_refine_ls_shift/su_max 0.007
_refine_ls_shift/su_mean 0.002
_refine_ls_structure_factor_coef Fsqd
_refine_ls_weighting_details 'calc w = 1/[\s^2^(Fo^2^)+(0.0645P)^2^+0.1748P] where P=(Fo^2^+2Fc^2^)/3'
_refine_ls_weighting_scheme calc
_refine_ls_wR_factor_ref 0.1468
_reflns_number_gt 1319
_reflns_number_total 1788
_reflns_threshold_expression I>2\s(I)
_cod_data_source_file da1089.cif
_cod_data_source_block LFM_A7
_cod_depositor_comments
;
The following automatic conversions were performed:
'_symmetry_cell_setting' value 'Monoclinic' changed to 'monoclinic'
according to '/home/saulius/struct/CIF-dictionaries/cif_core.dic'
dictionary named 'cif_core.dic' version 2.4.1 from 2010-06-29.

Automatic conversion script
Id: cif_fix_enum 1527 2010-12-29 10:47:43Z saulius 

The following automatic conversions were performed:

'_symmetry_cell_setting' value 'Monoclinic' changed to 'monoclinic'
according to /home/saulius/struct/CIF-dictionaries/cif_core.dic
dictionary named 'cif_core.dic' version 2.4.1 from 2010-06-29.

Automatic conversion script
Id: cif_fix_values 1715 2011-07-08 13:25:40Z adriana 
;
_cod_original_sg_symbol_H-M 'P 21/c'
_cod_database_code 2009245

loop_
_symmetry_equiv_pos_as_xyz
'x, y, z'
'-x, y+1/2, -z+1/2'
'-x, -y, -z'
'x, -y-1/2, z-1/2'

loop_
_atom_site_label
_atom_site_fract_x
_atom_site_fract_y
_atom_site_fract_z
_atom_site_U_iso_or_equiv
_atom_site_adp_type
_atom_site_type_symbol
F2 0.0657(2) 0.58990(10) 0.2337(2) 0.0697(6) Uani F
O9 0.6216(2) 0.49140(10) 0.8826(2) 0.0578(6) Uani O
O7 0.4019(2) 0.42640(10) 0.6730(2) 0.0571(6) Uani O
N1 0.2534(2) 0.52670(10) 0.4977(2) 0.0461(6) Uani N
N11 0.3796(3) 0.7566(2) 0.5945(4) 0.0782(8) Uani N
C1 0.1477(3) 0.4631(2) 0.4089(3) 0.0408(6) Uani C
C2 0.0501(3) 0.4974(2) 0.2724(3) 0.0465(6) Uani C
C3 -0.0594(3) 0.4431(2) 0.1770(3) 0.0564(7) Uani C
C4 -0.0737(3) 0.3499(2) 0.2199(3) 0.0597(8) Uani C
C5 0.0192(3) 0.3145(2) 0.3562(3) 0.0616(8) Uani C
C6 0.1292(3) 0.3697(2) 0.4516(3) 0.0540(7) Uani C
C7 0.3697(3) 0.5086(2) 0.6238(3) 0.0422(6) Uani C
C8 0.4565(3) 0.5892(2) 0.7004(3) 0.0432(6) Uani C
C9 0.5772(3) 0.5762(2) 0.8269(3) 0.0464(6) Uani C
C10 0.6702(3) 0.6548(2) 0.9132(4) 0.0629(8) Uani C
C11 0.4154(3) 0.6826(2) 0.6437(3) 0.0524(7) Uani C
H1 0.2428 0.5850 0.4677 0.056(8) Uiso H
H3 -0.1224 0.4687 0.0856 0.068 Uiso H
H4 -0.1461 0.3112 0.1566 0.072 Uiso H
H5 0.0081 0.2517 0.3855 0.074 Uiso H
H6 0.1905 0.3442 0.5442 0.065 Uiso H
H9 0.5666 0.4511 0.8306 0.084(11) Uiso H
H10A 0.7482 0.6292 0.9972 0.094 Uiso H
H10B 0.6063 0.6962 0.9617 0.094 Uiso H
H10C 0.7161 0.6897 0.8364 0.094 Uiso H

loop_
_atom_site_aniso_label
_atom_site_aniso_U_11
_atom_site_aniso_U_22
_atom_site_aniso_U_33
_atom_site_aniso_U_12
_atom_site_aniso_U_13
_atom_site_aniso_U_23
_atom_site_aniso_type_symbol
F2 0.0801(13) 0.0568(10) 0.0627(10) 0.0042(8) -0.0104(8) 0.0177(7) F
O9 0.0478(12) 0.0561(12) 0.0606(11) 0.0002(9) -0.0122(9) -0.0023(9) O
O7 0.0545(12) 0.0431(11) 0.0635(12) 0.0017(8) -0.0149(9) 0.0036(8) O
N1 0.0471(13) 0.0371(12) 0.0472(12) -0.0001(9) -0.0082(10) 0.0008(9) N
N11 0.0731(19) 0.0548(16) 0.098(2) -0.0068(13) -0.0059(15) 0.0102(14) N
C1 0.0376(14) 0.0408(13) 0.0412(13) 0.0019(10) 0.0004(11) -0.0041(10) C
C2 0.0442(15) 0.0502(15) 0.0423(13) 0.0056(11) 0.0013(11) 0.0032(11) C
C3 0.0425(16) 0.083(2) 0.0403(14) 0.0052(14) -0.0021(12) -0.0029(13) C
C4 0.0452(17) 0.075(2) 0.0559(17) -0.0093(14) 0.0024(13) -0.0193(14) C
C5 0.0577(19) 0.0490(15) 0.0718(19) -0.0083(13) -0.0035(15) -0.0062(13) C
C6 0.0551(18) 0.0449(15) 0.0543(16) 0.0011(12) -0.0091(13) 0.0007(11) C
C7 0.0378(14) 0.0459(14) 0.0411(13) 0.0002(11) 0.0029(11) 0.0000(11) C
C8 0.0368(14) 0.0440(14) 0.0466(14) -0.0048(10) 0.0021(11) -0.0040(10) C
C9 0.0368(15) 0.0530(16) 0.0486(15) -0.0023(11) 0.0061(11) -0.0055(11) C
C10 0.0490(17) 0.0674(18) 0.0665(18) -0.0079(14) -0.0040(13) -0.0176(14) C
C11 0.0459(16) 0.0489(16) 0.0578(16) -0.0077(12) -0.0012(12) 0.0000(13) C

loop_
_atom_type_symbol
_atom_type_description
_atom_type_scat_dispersion_real
_atom_type_scat_dispersion_imag
_atom_type_scat_source
C C 0.0033 0.0016 'International Tables Vol C Tables 4.2.6.8 and 6.1.1.4'
H H 0.0000 0.0000 'International Tables Vol C Tables 4.2.6.8 and 6.1.1.4'
N N 0.0061 0.0033 'International Tables Vol C Tables 4.2.6.8 and 6.1.1.4'
O O 0.0106 0.0060 'International Tables Vol C Tables 4.2.6.8 and 6.1.1.4'
F F 0.0171 0.0103 'International Tables Vol C Tables 4.2.6.8 and 6.1.1.4'

loop_
_geom_angle_atom_site_label_1
_geom_angle_atom_site_label_2
_geom_angle_atom_site_label_3
_geom_angle
_geom_angle_publ_flag
C7 N1 C1 128.8(2) yes
C2 C1 C6 117.2(2) no
C2 C1 N1 117.7(2) yes
C6 C1 N1 125.1(2) yes
F2 C2 C3 119.6(2) yes
F2 C2 C1 117.0(2) yes
C3 C2 C1 123.4(2) no
C2 C3 C4 118.4(2) no
C5 C4 C3 119.5(2) no
C4 C5 C6 121.7(3) no
C5 C6 C1 119.8(2) no
O7 C7 N1 121.8(2) yes
O7 C7 C8 120.9(2) yes
N1 C7 C8 117.3(2) yes
C9 C8 C11 119.6(2) yes
C9 C8 C7 120.7(2) yes
C11 C8 C7 119.8(2) yes
O9 C9 C8 122.2(2) yes
O9 C9 C10 113.8(2) yes
C8 C9 C10 124.0(2) yes
N11 C11 C8 178.0(3) yes

loop_
_geom_bond_atom_site_label_1
_geom_bond_atom_site_label_2
_geom_bond_site_symmetry_1
_geom_bond_site_symmetry_2
_geom_bond_distance
_geom_bond_publ_flag
F2 C2 . . 1.359(3) yes
O9 C9 . . 1.319(3) yes
O7 C7 . . 1.246(3) yes
N1 C7 . . 1.355(3) yes
N1 C1 . . 1.408(3) yes
N11 C11 . . 1.144(3) yes
C1 C2 . . 1.383(3) no
C1 C6 . . 1.384(3) no
C2 C3 . . 1.373(4) no
C3 C4 . . 1.376(4) no
C4 C5 . . 1.368(4) no
C5 C6 . . 1.383(4) no
C7 C8 . . 1.455(3) yes
C8 C9 . . 1.371(3) yes
C8 C11 . . 1.426(4) yes
C9 C10 . . 1.488(3) yes

loop_
_geom_hbond_atom_site_label_D
_geom_hbond_atom_site_label_H
_geom_hbond_atom_site_label_A
_geom_hbond_distance_DH
_geom_hbond_distance_HA
_geom_hbond_distance_DA
_geom_hbond_angle_DHA
_geom_hbond_publ_flag
O9 H9 O7 0.820 1.812 2.540(2) 147.2 yes
